data_7112456
loop_
_publ_author_name
'Naumov, Pan\<ce'
'Yasuda, Nobuhiro'
'Rabeh, Wael M.'
'Bernstein, Joel'

_publ_section_title
;
 The elusive crystal structure of the neuraminidase inhibitor Tamiflu
 (oseltamivir phosphate): molecular details of action.
;
_journal_issue 19
_journal_name_full 'Chemical communications (Cambridge, England)'
_journal_page_first 1948
_journal_page_last 1950
_journal_paper_doi 10.1039/c3cc38801h
_journal_volume 49
_journal_year 2013
_chemical_absolute_configuration ad
_chemical_formula_moiety 'C16 H29 N2 O4, H2 O4 P'
_chemical_formula_sum 'C16 H31 N2 O8 P'
_chemical_formula_weight 410.40
_chemical_melting_point ?
_chemical_name_systematic
;
?
;
_space_group_IT_number 18
_symmetry_cell_setting orthorhombic
_symmetry_space_group_name_Hall 'P 2 2ab'
_symmetry_space_group_name_H-M 'P 21 21 2'
_atom_sites_solution_hydrogens geom
_atom_sites_solution_primary direct
_atom_sites_solution_secondary difmap
_audit_creation_method SHELXL-97
_cell_angle_alpha 90.00
_cell_angle_beta 90.00
_cell_angle_gamma 90.00
_cell_formula_units_Z 8
_cell_length_a 23.7840(6)
_cell_length_b 24.4109(6)
_cell_length_c 7.39788(15)
_cell_measurement_temperature 120(2)
_cell_volume 4295.13(17)
_computing_cell_refinement 'Rapid Auto(Rigaku)'
_computing_data_collection 'Rapid Auto(Rigaku)'
_computing_data_reduction 'Rapid Auto(Rigaku)'
_computing_structure_refinement 'SHELXL-97 (Sheldrick, 1997)'
_computing_structure_solution 'SHELXS-97 (Sheldrick, 1990)'
_diffrn_ambient_temperature 120(2)
_diffrn_detector_area_resol_mean 29
_diffrn_measured_fraction_theta_full 0.962
_diffrn_measured_fraction_theta_max 0.962
_diffrn_measurement_device_type 'Rigaku Saturn 724'
_diffrn_measurement_method 'Oscillation Photograph'
_diffrn_radiation_monochromator 'Si(111) Channel Cut'
_diffrn_radiation_source 'synchrotron radiation SPring-8 BL40XU'
_diffrn_radiation_type Synchrotron
_diffrn_radiation_wavelength 0.83073
_diffrn_reflns_av_R_equivalents 0.0966
_diffrn_reflns_av_sigmaI/netI 0.1193
_diffrn_reflns_limit_h_max 28
_diffrn_reflns_limit_h_min -28
_diffrn_reflns_limit_k_max 26
_diffrn_reflns_limit_k_min -29
_diffrn_reflns_limit_l_max 8
_diffrn_reflns_limit_l_min -8
_diffrn_reflns_number 23930
_diffrn_reflns_theta_full 30.03
_diffrn_reflns_theta_max 30.03
_diffrn_reflns_theta_min 1.95
_exptl_absorpt_coefficient_mu 0.170
_exptl_absorpt_correction_T_max 1.000
_exptl_absorpt_correction_T_min 0.403
_exptl_absorpt_correction_type multi-scan
_exptl_absorpt_process_details 'ABSCOR (T.Higashi, 2001)'
_exptl_crystal_colour colorless
_exptl_crystal_density_diffrn 1.269
_exptl_crystal_density_meas ?
_exptl_crystal_density_method 'not measured'
_exptl_crystal_description needle
_exptl_crystal_F_000 1760
_exptl_crystal_size_max 0.123
_exptl_crystal_size_mid 0.0071
_exptl_crystal_size_min 0.0055
_refine_diff_density_max 0.331
_refine_diff_density_min -0.377
_refine_diff_density_rms 0.069
_refine_ls_abs_structure_details 'Flack H D (1983), Acta Cryst. A39, 876-881'
_refine_ls_abs_structure_Flack -0.19(13)
_refine_ls_extinction_method none
_refine_ls_goodness_of_fit_ref 1.039
_refine_ls_hydrogen_treatment constr
_refine_ls_matrix_type full
_refine_ls_number_parameters 497
_refine_ls_number_reflns 7481
_refine_ls_number_restraints 0
_refine_ls_restrained_S_all 1.039
_refine_ls_R_factor_all 0.1070
_refine_ls_R_factor_gt 0.0583
_refine_ls_shift/su_max <0.001
_refine_ls_shift/su_mean <0.001
_refine_ls_structure_factor_coef Fsqd
_refine_ls_weighting_details 'calc w=1/[\s^2^(Fo^2^)+(0.0568P)^2^+0.4731P] where P=(Fo^2^+2Fc^2^)/3'
_refine_ls_weighting_scheme calc
_refine_ls_wR_factor_gt 0.1187
_refine_ls_wR_factor_ref 0.1449
_reflns_number_gt 4930
_reflns_number_total 7481
_reflns_threshold_expression >2sigma(I)
_cod_duplicate_entry 7108902
_cod_data_source_file c3cc38801h.txt
_cod_data_source_block shelxl
_cod_depositor_comments
;
The following automatic conversions were performed:

'_chemical_melting_point' value 'not measured' was changed to '?' -
the value is undefined or not given.

Automatic conversion script
Id: cif_fix_values 2281 2013-09-26 08:29:07Z andrius 

The following automatic conversions were performed:

'_exptl_crystal_density_meas' value 'not measured' was changed to '?'
- the value is perceived as not measured.

Automatic conversion script
Id: cif_fix_values 3008 2015-01-20 13:52:24Z robertas 
;
_cod_original_cell_volume 4295.14(17)
_cod_database_code 7112456

loop_
_symmetry_equiv_pos_as_xyz
'x, y, z'
'-x, -y, z'
'x+1/2, -y+1/2, -z'
'-x+1/2, y+1/2, -z'

loop_
_atom_site_label
_atom_site_type_symbol
_atom_site_fract_x
_atom_site_fract_y
_atom_site_fract_z
_atom_site_U_iso_or_equiv
_atom_site_adp_type
_atom_site_occupancy
_atom_site_symmetry_multiplicity
_atom_site_calc_flag
_atom_site_refinement_flags
P1 P 0.03159(5) 0.60810(5) 0.27904(15) 0.0300(3) Uani 1 1 d .
O1 O 0.07538(12) 0.56961(13) 0.1910(4) 0.0340(8) Uani 1 1 d .
H1 H 0.0815 0.5798 0.0844 0.051 Uiso 1 1 calc R
O2 O -0.02055(12) 0.61338(13) 0.1665(4) 0.0329(8) Uani 1 1 d .
O3 O 0.06000(13) 0.66572(13) 0.3018(4) 0.0393(8) Uani 1 1 d .
H3 H 0.0666 0.6791 0.1995 0.059 Uiso 1 1 calc R
O4 O 0.02163(13) 0.58822(13) 0.4698(4) 0.0376(8) Uani 1 1 d .
P2 P 0.11212(5) 0.51839(5) 0.75601(15) 0.0315(3) Uani 1 1 d .
O5 O 0.11724(13) 0.46253(12) 0.8377(4) 0.0333(7) Uani 1 1 d .
O6 O 0.08851(13) 0.51341(14) 0.5610(3) 0.0363(8) Uani 1 1 d .
H6 H 0.0853 0.5448 0.5155 0.054 Uiso 1 1 calc R
O7 O 0.07734(14) 0.55937(14) 0.8591(4) 0.0396(9) Uani 1 1 d .
O8 O 0.17368(12) 0.54175(13) 0.7234(4) 0.0371(8) Uani 1 1 d .
H8 H 0.1908 0.5436 0.8225 0.056 Uiso 1 1 calc R
N1 N 0.03242(15) 0.38868(15) 0.7975(5) 0.0309(9) Uani 1 1 d .
H1A H 0.0175 0.3864 0.9105 0.046 Uiso 1 1 calc R
H1B H 0.0058 0.4011 0.7193 0.046 Uiso 1 1 calc R
H1C H 0.0620 0.4123 0.7985 0.046 Uiso 1 1 calc R
N2 N -0.04787(14) 0.30660(16) 0.7125(5) 0.0319(9) Uani 1 1 d .
H2 H -0.0505 0.3159 0.5978 0.038 Uiso 1 1 calc R
O9 O -0.01172(13) 0.19584(14) 0.7684(4) 0.0449(9) Uani 1 1 d .
O10 O 0.19207(15) 0.19298(17) 0.8590(5) 0.0568(10) Uani 1 1 d .
O11 O 0.21436(13) 0.28176(15) 0.8982(4) 0.0402(9) Uani 1 1 d .
O12 O -0.09501(13) 0.29840(14) 0.9769(4) 0.0408(8) Uani 1 1 d .
C1 C 0.05191(17) 0.33393(19) 0.7393(6) 0.0310(10) Uani 1 1 d .
H1D H 0.0581 0.3350 0.6056 0.037 Uiso 1 1 calc R
C2 C 0.00699(18) 0.29052(18) 0.7792(6) 0.0314(11) Uani 1 1 d .
H2A H 0.0043 0.2862 0.9134 0.038 Uiso 1 1 calc R
C3 C 0.02555(19) 0.23633(19) 0.7004(6) 0.0363(11) Uani 1 1 d .
H3A H 0.0220 0.2379 0.5658 0.044 Uiso 1 1 calc R
C4 C 0.08482(19) 0.2235(2) 0.7485(6) 0.0365(11) Uani 1 1 d .
H4 H 0.0972 0.1867 0.7374 0.044 Uiso 1 1 calc R
C5 C 0.12166(19) 0.2612(2) 0.8066(6) 0.0346(11) Uani 1 1 d .
C6 C 0.10732(18) 0.31986(19) 0.8290(6) 0.0304(11) Uani 1 1 d .
H6A H 0.1375 0.3426 0.7758 0.036 Uiso 1 1 calc R
H6B H 0.1050 0.3286 0.9595 0.036 Uiso 1 1 calc R
C7 C -0.0145(3) 0.1449(2) 0.6680(8) 0.0572(16) Uani 1 1 d .
H7 H 0.0248 0.1339 0.6361 0.069 Uiso 1 1 calc R
C8 C -0.0381(3) 0.1024(2) 0.7961(9) 0.0692(18) Uani 1 1 d .
H8A H -0.0755 0.1145 0.8388 0.083 Uiso 1 1 calc R
H8B H -0.0432 0.0675 0.7299 0.083 Uiso 1 1 calc R
C9 C -0.0005(3) 0.0925(3) 0.9579(10) 0.092(2) Uani 1 1 d .
H9A H 0.0352 0.0765 0.9176 0.139 Uiso 1 1 calc R
H9B H -0.0191 0.0673 1.0418 0.139 Uiso 1 1 calc R
H9C H 0.0069 0.1274 1.0192 0.139 Uiso 1 1 calc R
C10 C -0.0474(3) 0.1527(3) 0.4914(9) 0.0727(19) Uani 1 1 d .
H10A H -0.0272 0.1797 0.4152 0.087 Uiso 1 1 calc R
H10B H -0.0480 0.1175 0.4252 0.087 Uiso 1 1 calc R
C11 C -0.1061(3) 0.1717(3) 0.5165(11) 0.092(3) Uani 1 1 d .
H11A H -0.1287 0.1419 0.5681 0.139 Uiso 1 1 calc R
H11B H -0.1219 0.1824 0.3994 0.139 Uiso 1 1 calc R
H11C H -0.1066 0.2032 0.5986 0.139 Uiso 1 1 calc R
C12 C 0.1791(2) 0.2413(2) 0.8550(6) 0.0362(12) Uani 1 1 d .
C13 C 0.2720(2) 0.2633(2) 0.9368(7) 0.0469(14) Uani 1 1 d .
H13A H 0.2889 0.2468 0.8273 0.056 Uiso 1 1 calc R
H13B H 0.2717 0.2354 1.0339 0.056 Uiso 1 1 calc R
C14 C 0.3053(2) 0.3124(2) 0.9950(7) 0.0527(15) Uani 1 1 d .
H14A H 0.3040 0.3403 0.8999 0.079 Uiso 1 1 calc R
H14B H 0.3444 0.3016 1.0166 0.079 Uiso 1 1 calc R
H14C H 0.2892 0.3273 1.1066 0.079 Uiso 1 1 calc R
C15 C -0.09546(19) 0.30847(19) 0.8131(7) 0.0333(11) Uani 1 1 d .
C16 C -0.14778(19) 0.3217(2) 0.7120(6) 0.0404(12) Uani 1 1 d .
H16A H -0.1693 0.2880 0.6914 0.061 Uiso 1 1 calc R
H16B H -0.1380 0.3382 0.5955 0.061 Uiso 1 1 calc R
H16C H -0.1705 0.3474 0.7825 0.061 Uiso 1 1 calc R
N3 N 0.11098(15) 0.45443(15) 0.2121(4) 0.0318(9) Uani 1 1 d .
H3B H 0.1034 0.4888 0.2533 0.048 Uiso 1 1 calc R
H3C H 0.0787 0.4344 0.2102 0.048 Uiso 1 1 calc R
H3D H 0.1254 0.4565 0.0984 0.048 Uiso 1 1 calc R
N4 N 0.20416(15) 0.51658(16) 0.3421(5) 0.0308(9) Uani 1 1 d .
H4A H 0.1971 0.5315 0.4480 0.037 Uiso 1 1 calc R
O13 O 0.30073(13) 0.45383(14) 0.4677(4) 0.0402(8) Uani 1 1 d .
O14 O 0.25049(15) 0.25888(15) 0.4818(5) 0.0479(9) Uani 1 1 d .
O15 O 0.16872(14) 0.25671(13) 0.3291(4) 0.0410(8) Uani 1 1 d .
O16 O 0.21856(14) 0.52992(15) 0.0464(4) 0.0444(9) Uani 1 1 d .
C17 C 0.15266(18) 0.42761(19) 0.3343(6) 0.0293(11) Uani 1 1 d .
H17 H 0.1375 0.4293 0.4603 0.035 Uiso 1 1 calc R
C18 C 0.20922(18) 0.45748(19) 0.3317(6) 0.0292(10) Uani 1 1 d .
H18 H 0.2290 0.4480 0.2166 0.035 Uiso 1 1 calc R
C19 C 0.24412(19) 0.4355(2) 0.4893(6) 0.0332(11) Uani 1 1 d .
H19 H 0.2286 0.4498 0.6058 0.040 Uiso 1 1 calc R
C20 C 0.2425(2) 0.3747(2) 0.4906(6) 0.0381(12) Uani 1 1 d .
H20 H 0.2695 0.3564 0.5634 0.046 Uiso 1 1 calc R
C21 C 0.20659(19) 0.3435(2) 0.3991(6) 0.0317(11) Uani 1 1 d .
C22 C 0.16027(19) 0.36847(18) 0.2857(6) 0.0323(11) Uani 1 1 d .
H22A H 0.1700 0.3653 0.1560 0.039 Uiso 1 1 calc R
H22B H 0.1247 0.3484 0.3067 0.039 Uiso 1 1 calc R
C23 C 0.3212(2) 0.4884(2) 0.6126(7) 0.0473(14) Uani 1 1 d .
H23 H 0.2917 0.5159 0.6441 0.057 Uiso 1 1 calc R
C24 C 0.3347(2) 0.4545(3) 0.7786(8) 0.0620(17) Uani 1 1 d .
H24A H 0.3651 0.4284 0.7484 0.074 Uiso 1 1 calc R
H24B H 0.3010 0.4329 0.8120 0.074 Uiso 1 1 calc R
C25 C 0.3528(3) 0.4887(3) 0.9410(8) 0.083(2) Uani 1 1 d .
H25A H 0.3900 0.5044 0.9180 0.125 Uiso 1 1 calc R
H25B H 0.3544 0.4653 1.0487 0.125 Uiso 1 1 calc R
H25C H 0.3256 0.5182 0.9607 0.125 Uiso 1 1 calc R
C26 C 0.3720(2) 0.5178(3) 0.5359(9) 0.0616(16) Uani 1 1 d .
H26A H 0.3984 0.4905 0.4847 0.074 Uiso 1 1 calc R
H26B H 0.3917 0.5374 0.6345 0.074 Uiso 1 1 calc R
C27 C 0.3556(3) 0.5589(3) 0.3880(9) 0.077(2) Uani 1 1 d .
H27A H 0.3361 0.5397 0.2901 0.116 Uiso 1 1 calc R
H27B H 0.3895 0.5765 0.3404 0.116 Uiso 1 1 calc R
H27C H 0.3306 0.5868 0.4393 0.116 Uiso 1 1 calc R
C28 C 0.2118(2) 0.2825(2) 0.4090(6) 0.0365(12) Uani 1 1 d .
C29 C 0.1707(2) 0.1974(2) 0.3358(7) 0.0467(13) Uani 1 1 d .
H29A H 0.1762 0.1848 0.4617 0.056 Uiso 1 1 calc R
H29B H 0.2023 0.1836 0.2614 0.056 Uiso 1 1 calc R
C30 C 0.1156(2) 0.1766(2) 0.2629(7) 0.0553(15) Uani 1 1 d .
H30A H 0.0846 0.1934 0.3302 0.083 Uiso 1 1 calc R
H30B H 0.1140 0.1367 0.2765 0.083 Uiso 1 1 calc R
H30C H 0.1124 0.1862 0.1347 0.083 Uiso 1 1 calc R
C31 C 0.20967(18) 0.5495(2) 0.1990(7) 0.0356(12) Uani 1 1 d .
C32 C 0.2047(2) 0.6097(2) 0.2282(7) 0.0440(12) Uani 1 1 d .
H32A H 0.2394 0.6278 0.1885 0.066 Uiso 1 1 calc R
H32B H 0.1986 0.6171 0.3570 0.066 Uiso 1 1 calc R
H32C H 0.1728 0.6239 0.1585 0.066 Uiso 1 1 calc R

loop_
_atom_site_aniso_label
_atom_site_aniso_U_11
_atom_site_aniso_U_22
_atom_site_aniso_U_33
_atom_site_aniso_U_23
_atom_site_aniso_U_13
_atom_site_aniso_U_12
P1 0.0306(6) 0.0358(8) 0.0238(6) 0.0002(5) -0.0003(5) 0.0016(5)
O1 0.0367(18) 0.046(2) 0.0196(15) 0.0013(13) 0.0005(14) 0.0083(15)
O2 0.0273(16) 0.040(2) 0.0312(16) 0.0011(14) -0.0027(13) 0.0034(15)
O3 0.0466(19) 0.040(2) 0.0309(16) -0.0006(14) 0.0017(15) -0.0075(16)
O4 0.0408(18) 0.050(2) 0.0216(15) 0.0038(14) 0.0074(14) 0.0095(17)
P2 0.0363(6) 0.0329(7) 0.0252(6) -0.0002(5) 0.0022(6) 0.0045(6)
O5 0.0368(17) 0.0272(19) 0.0360(16) 0.0043(14) -0.0018(15) -0.0007(15)
O6 0.0500(19) 0.040(2) 0.0193(14) -0.0022(14) -0.0001(14) 0.0085(17)
O7 0.046(2) 0.047(2) 0.0264(16) -0.0036(15) 0.0005(15) 0.0168(17)
O8 0.0405(17) 0.045(2) 0.0258(16) 0.0021(14) 0.0041(15) -0.0064(15)
N1 0.0314(19) 0.029(2) 0.0322(19) -0.0039(17) 0.0000(17) 0.0029(17)
N2 0.029(2) 0.037(2) 0.029(2) 0.0031(17) -0.0040(18) 0.0055(17)
O9 0.0428(18) 0.037(2) 0.055(2) -0.0023(17) -0.0035(18) -0.0073(16)
O10 0.041(2) 0.046(3) 0.083(3) 0.005(2) 0.0047(19) 0.0103(19)
O11 0.0319(19) 0.045(2) 0.0434(18) 0.0005(16) -0.0008(15) 0.0031(17)
O12 0.0407(19) 0.047(2) 0.0349(19) -0.0011(15) 0.0030(16) -0.0044(16)
C1 0.030(2) 0.035(3) 0.028(2) -0.002(2) 0.001(2) 0.001(2)
C2 0.040(3) 0.023(3) 0.032(2) 0.002(2) -0.004(2) 0.000(2)
C3 0.037(3) 0.031(3) 0.041(3) 0.000(2) 0.001(2) -0.004(2)
C4 0.042(3) 0.030(3) 0.037(3) -0.005(2) 0.006(2) 0.005(2)
C5 0.034(3) 0.033(3) 0.037(3) 0.001(2) -0.002(2) 0.005(2)
C6 0.027(2) 0.029(3) 0.035(2) -0.004(2) -0.003(2) 0.002(2)
C7 0.056(4) 0.035(4) 0.081(4) -0.012(3) -0.013(3) 0.003(3)
C8 0.074(4) 0.036(4) 0.098(5) 0.000(3) -0.002(4) -0.012(3)
C9 0.113(6) 0.072(6) 0.093(5) 0.035(4) -0.008(5) -0.021(4)
C10 0.069(4) 0.070(5) 0.078(4) -0.017(4) -0.005(4) -0.005(4)
C11 0.065(5) 0.088(6) 0.124(6) -0.035(5) -0.031(4) 0.004(4)
C12 0.036(3) 0.032(3) 0.041(3) 0.002(2) 0.002(2) 0.010(3)
C13 0.032(3) 0.056(4) 0.053(3) 0.008(3) 0.002(3) 0.013(3)
C14 0.037(3) 0.068(4) 0.053(3) 0.002(3) -0.001(3) -0.002(3)
C15 0.036(3) 0.027(3) 0.037(3) -0.001(2) 0.005(2) -0.006(2)
C16 0.031(2) 0.042(3) 0.047(3) 0.005(2) -0.002(2) -0.005(2)
N3 0.032(2) 0.032(2) 0.032(2) -0.0004(17) 0.0007(18) -0.0004(17)
N4 0.035(2) 0.031(2) 0.0264(19) -0.0006(18) 0.0020(17) -0.0011(19)
O13 0.0334(18) 0.041(2) 0.046(2) -0.0120(16) -0.0043(16) -0.0024(16)
O14 0.049(2) 0.037(2) 0.058(2) 0.0021(17) -0.0071(18) 0.0097(18)
O15 0.048(2) 0.028(2) 0.0466(19) -0.0029(15) -0.0011(16) -0.0025(16)
O16 0.043(2) 0.059(3) 0.0308(18) 0.0014(17) -0.0009(16) -0.0008(18)
C17 0.029(2) 0.029(3) 0.030(2) 0.003(2) -0.005(2) 0.003(2)
C18 0.034(3) 0.025(3) 0.029(2) -0.0003(19) -0.001(2) 0.004(2)
C19 0.034(3) 0.030(3) 0.035(3) -0.004(2) 0.001(2) 0.002(2)
C20 0.039(3) 0.041(3) 0.034(3) -0.004(2) -0.004(2) 0.005(2)
C21 0.035(3) 0.034(3) 0.026(2) 0.001(2) 0.000(2) 0.001(2)
C22 0.036(3) 0.031(3) 0.030(2) -0.001(2) -0.001(2) 0.006(2)
C23 0.040(3) 0.046(4) 0.056(3) -0.013(3) -0.012(3) 0.006(3)
C24 0.051(3) 0.064(4) 0.070(4) -0.015(3) -0.019(3) 0.010(3)
C25 0.078(4) 0.107(7) 0.066(4) -0.035(4) -0.026(4) 0.010(4)
C26 0.045(3) 0.051(4) 0.089(4) -0.018(4) -0.009(3) -0.006(3)
C27 0.073(4) 0.084(6) 0.075(5) -0.011(4) 0.002(4) -0.031(4)
C28 0.043(3) 0.037(3) 0.029(3) -0.002(2) 0.006(2) 0.006(3)
C29 0.056(3) 0.030(3) 0.055(3) 0.003(2) -0.001(3) 0.006(3)
C30 0.074(4) 0.042(4) 0.050(3) -0.003(3) 0.001(3) -0.016(3)
C31 0.026(2) 0.039(3) 0.042(3) 0.001(2) -0.002(2) -0.001(2)
C32 0.042(3) 0.035(3) 0.055(3) 0.011(3) 0.001(3) -0.007(2)

loop_
_atom_type_symbol
_atom_type_description
_atom_type_scat_dispersion_real
_atom_type_scat_dispersion_imag
_atom_type_scat_source
C C 0.0033 0.0016 'International Tables Vol C Tables 4.2.6.8 and 6.1.1.4'
H H 0.0000 0.0000 'International Tables Vol C Tables 4.2.6.8 and 6.1.1.4'
N N 0.0061 0.0033 'International Tables Vol C Tables 4.2.6.8 and 6.1.1.4'
O O 0.0106 0.0060 'International Tables Vol C Tables 4.2.6.8 and 6.1.1.4'
P P 0.1023 0.0942 'International Tables Vol C Tables 4.2.6.8 and 6.1.1.4'

loop_
_geom_angle_atom_site_label_1
_geom_angle_atom_site_label_2
_geom_angle_atom_site_label_3
_geom_angle
O2 P1 O4 114.63(17)
O2 P1 O1 112.05(16)
O4 P1 O1 107.67(17)
O2 P1 O3 109.80(18)
O4 P1 O3 104.77(18)
O1 P1 O3 107.45(18)
P1 O1 H1 109.5
P1 O3 H3 109.5
O5 P2 O7 116.47(18)
O5 P2 O6 109.45(18)
O7 P2 O6 108.92(17)
O5 P2 O8 108.26(18)
O7 P2 O8 110.15(19)
O6 P2 O8 102.71(17)
P2 O6 H6 109.5
P2 O8 H8 109.5
C1 N1 H1A 109.5
C1 N1 H1B 109.5
H1A N1 H1B 109.5
C1 N1 H1C 109.5
H1A N1 H1C 109.5
H1B N1 H1C 109.5
C15 N2 C2 125.0(3)
C15 N2 H2 117.5
C2 N2 H2 117.5
C3 O9 C7 116.4(4)
C12 O11 C13 113.9(4)
N1 C1 C6 110.5(3)
N1 C1 C2 110.5(3)
C6 C1 C2 111.4(4)
N1 C1 H1D 108.1
C6 C1 H1D 108.1
C2 C1 H1D 108.1
N2 C2 C3 111.6(4)
N2 C2 C1 112.0(4)
C3 C2 C1 109.1(4)
N2 C2 H2A 108.0
C3 C2 H2A 108.0
C1 C2 H2A 108.0
O9 C3 C4 111.2(4)
O9 C3 C2 106.9(4)
C4 C3 C2 111.6(4)
O9 C3 H3A 109.0
C4 C3 H3A 109.0
C2 C3 H3A 109.0
C5 C4 C3 123.5(4)
C5 C4 H4 118.2
C3 C4 H4 118.2
C4 C5 C6 123.2(4)
C4 C5 C12 116.8(4)
C6 C5 C12 119.9(4)
C5 C6 C1 111.7(4)
C5 C6 H6A 109.3
C1 C6 H6A 109.3
C5 C6 H6B 109.3
C1 C6 H6B 109.3
H6A C6 H6B 107.9
O9 C7 C8 106.5(5)
O9 C7 C10 110.7(5)
C8 C7 C10 115.4(5)
O9 C7 H7 108.0
C8 C7 H7 108.0
C10 C7 H7 108.0
C9 C8 C7 112.7(5)
C9 C8 H8A 109.1
C7 C8 H8A 109.1
C9 C8 H8B 109.1
C7 C8 H8B 109.1
H8A C8 H8B 107.8
C8 C9 H9A 109.5
C8 C9 H9B 109.5
H9A C9 H9B 109.5
C8 C9 H9C 109.5
H9A C9 H9C 109.5
H9B C9 H9C 109.5
C11 C10 C7 114.3(6)
C11 C10 H10A 108.7
C7 C10 H10A 108.7
C11 C10 H10B 108.7
C7 C10 H10B 108.7
H10A C10 H10B 107.6
C10 C11 H11A 109.5
C10 C11 H11B 109.5
H11A C11 H11B 109.5
C10 C11 H11C 109.5
H11A C11 H11C 109.5
H11B C11 H11C 109.5
O10 C12 O11 123.4(5)
O10 C12 C5 123.5(5)
O11 C12 C5 113.0(4)
O11 C13 C14 107.6(4)
O11 C13 H13A 110.2
C14 C13 H13A 110.2
O11 C13 H13B 110.2
C14 C13 H13B 110.2
H13A C13 H13B 108.5
C13 C14 H14A 109.5
C13 C14 H14B 109.5
H14A C14 H14B 109.5
C13 C14 H14C 109.5
H14A C14 H14C 109.5
H14B C14 H14C 109.5
O12 C15 N2 121.6(4)
O12 C15 C16 122.9(4)
N2 C15 C16 115.5(4)
C15 C16 H16A 109.5
C15 C16 H16B 109.5
H16A C16 H16B 109.5
C15 C16 H16C 109.5
H16A C16 H16C 109.5
H16B C16 H16C 109.5
C17 N3 H3B 109.5
C17 N3 H3C 109.5
H3B N3 H3C 109.5
C17 N3 H3D 109.5
H3B N3 H3D 109.5
H3C N3 H3D 109.5
C31 N4 C18 123.3(4)
C31 N4 H4A 118.3
C18 N4 H4A 118.3
C19 O13 C23 114.7(4)
C28 O15 C29 115.4(4)
N3 C17 C22 110.9(3)
N3 C17 C18 111.5(4)
C22 C17 C18 110.5(4)
N3 C17 H17 107.9
C22 C17 H17 107.9
C18 C17 H17 107.9
N4 C18 C19 110.8(4)
N4 C18 C17 113.6(4)
C19 C18 C17 107.5(4)
N4 C18 H18 108.3
C19 C18 H18 108.3
C17 C18 H18 108.3
O13 C19 C20 109.9(4)
O13 C19 C18 108.4(4)
C20 C19 C18 110.0(4)
O13 C19 H19 109.5
C20 C19 H19 109.5
C18 C19 H19 109.5
C21 C20 C19 125.9(4)
C21 C20 H20 117.1
C19 C20 H20 117.1
C20 C21 C28 119.5(4)
C20 C21 C22 121.3(5)
C28 C21 C22 119.2(4)
C17 C22 C21 110.1(4)
C17 C22 H22A 109.6
C21 C22 H22A 109.7
C17 C22 H22B 109.6
C21 C22 H22B 109.7
H22A C22 H22B 108.2
O13 C23 C24 110.7(4)
O13 C23 C26 105.5(4)
C24 C23 C26 113.3(5)
O13 C23 H23 109.1
C24 C23 H23 109.1
C26 C23 H23 109.1
C23 C24 C25 113.5(5)
C23 C24 H24A 108.9
C25 C24 H24A 108.9
C23 C24 H24B 108.9
C25 C24 H24B 108.9
H24A C24 H24B 107.7
C24 C25 H25A 109.5
C24 C25 H25B 109.5
H25A C25 H25B 109.5
C24 C25 H25C 109.5
H25A C25 H25C 109.5
H25B C25 H25C 109.5
C23 C26 C27 112.0(5)
C23 C26 H26A 109.2
C27 C26 H26A 109.2
C23 C26 H26B 109.2
C27 C26 H26B 109.2
H26A C26 H26B 107.9
C26 C27 H27A 109.5
C26 C27 H27B 109.5
H27A C27 H27B 109.5
C26 C27 H27C 109.5
H27A C27 H27C 109.5
H27B C27 H27C 109.5
O14 C28 O15 123.6(5)
O14 C28 C21 123.9(5)
O15 C28 C21 112.5(4)
O15 C29 C30 107.2(4)
O15 C29 H29A 110.3
C30 C29 H29A 110.3
O15 C29 H29B 110.3
C30 C29 H29B 110.3
H29A C29 H29B 108.5
C29 C30 H30A 109.5
C29 C30 H30B 109.5
H30A C30 H30B 109.5
C29 C30 H30C 109.5
H30A C30 H30C 109.5
H30B C30 H30C 109.5
O16 C31 N4 120.3(5)
O16 C31 C32 121.6(4)
N4 C31 C32 118.1(4)
C31 C32 H32A 109.5
C31 C32 H32B 109.5
H32A C32 H32B 109.5
C31 C32 H32C 109.5
H32A C32 H32C 109.5
H32B C32 H32C 109.5

loop_
_geom_bond_atom_site_label_1
_geom_bond_atom_site_label_2
_geom_bond_distance
P1 O2 1.499(3)
P1 O4 1.511(3)
P1 O1 1.547(3)
P1 O3 1.569(3)
O1 H1 0.8400
O3 H3 0.8400
P2 O5 1.496(3)
P2 O7 1.506(3)
P2 O6 1.553(3)
P2 O8 1.590(3)
O6 H6 0.8400
O8 H8 0.8400
N1 C1 1.479(5)
N1 H1A 0.9100
N1 H1B 0.9100
N1 H1C 0.9100
N2 C15 1.356(5)
N2 C2 1.449(5)
N2 H2 0.8800
O9 C3 1.420(5)
O9 C7 1.449(6)
O10 C12 1.219(6)
O11 C12 1.335(6)
O11 C13 1.471(5)
O12 C15 1.237(5)
C1 C6 1.515(6)
C1 C2 1.533(6)
C1 H1D 1.0000
C2 C3 1.511(6)
C2 H2A 1.0000
C3 C4 1.487(6)
C3 H3A 1.0000
C4 C5 1.340(6)
C4 H4 0.9500
C5 C6 1.482(6)
C5 C12 1.493(6)
C6 H6A 0.9900
C6 H6B 0.9900
C7 C8 1.514(8)
C7 C10 1.534(9)
C7 H7 1.0000
C8 C9 1.514(9)
C8 H8A 0.9900
C8 H8B 0.9900
C9 H9A 0.9800
C9 H9B 0.9800
C9 H9C 0.9800
C10 C11 1.484(9)
C10 H10A 0.9900
C10 H10B 0.9900
C11 H11A 0.9800
C11 H11B 0.9800
C11 H11C 0.9800
C13 C14 1.500(7)
C13 H13A 0.9900
C13 H13B 0.9900
C14 H14A 0.9800
C14 H14B 0.9800
C14 H14C 0.9800
C15 C16 1.487(6)
C16 H16A 0.9800
C16 H16B 0.9800
C16 H16C 0.9800
N3 C17 1.493(5)
N3 H3B 0.9100
N3 H3C 0.9100
N3 H3D 0.9100
N4 C31 1.336(6)
N4 C18 1.450(6)
N4 H4A 0.8800
O13 C19 1.428(5)
O13 C23 1.448(6)
O14 C28 1.212(6)
O15 C28 1.340(6)
O15 C29 1.448(6)
O16 C31 1.244(5)
C17 C22 1.499(6)
C17 C18 1.530(6)
C17 H17 1.0000
C18 C19 1.529(6)
C18 H18 1.0000
C19 C20 1.484(7)
C19 H19 1.0000
C20 C21 1.329(6)
C20 H20 0.9500
C21 C28 1.497(7)
C21 C22 1.512(6)
C22 H22A 0.9900
C22 H22B 0.9900
C23 C24 1.514(8)
C23 C26 1.516(7)
C23 H23 1.0000
C24 C25 1.525(8)
C24 H24A 0.9900
C24 H24B 0.9900
C25 H25A 0.9800
C25 H25B 0.9800
C25 H25C 0.9800
C26 C27 1.535(9)
C26 H26A 0.9900
C26 H26B 0.9900
C27 H27A 0.9800
C27 H27B 0.9800
C27 H27C 0.9800
C29 C30 1.506(7)
C29 H29A 0.9900
C29 H29B 0.9900
C30 H30A 0.9800
C30 H30B 0.9800
C30 H30C 0.9800
C31 C32 1.490(7)
C32 H32A 0.9800
C32 H32B 0.9800
C32 H32C 0.9800

loop_
_geom_hbond_atom_site_label_D
_geom_hbond_atom_site_label_H
_geom_hbond_atom_site_label_A
_geom_hbond_distance_DH
_geom_hbond_distance_HA
_geom_hbond_distance_DA
_geom_hbond_angle_DHA
_geom_hbond_site_symmetry_A
C25 H25C O16 0.98 2.64 3.437(8) 138.8 1_556
C16 H16A O14 0.98 2.57 3.432(6) 147.1 3_456
N4 H4A O8 0.88 2.13 2.976(4) 162.1 .
C32 H32A O10 0.98 2.31 3.252(6) 162.0 4_556
C32 H32C O1 0.98 2.68 3.240(6) 116.5 .
O8 H8 O16 0.84 1.81 2.633(4) 164.4 1_556
C17 H17 O6 1.00 2.48 3.087(5) 119.0 .
N3 H3B O6 0.91 2.38 3.003(4) 125.6 .
N3 H3B O1 0.91 2.13 2.940(5) 147.4 .
N3 H3C O2 0.91 1.84 2.735(5) 168.1 2_565
N3 H3D O5 0.91 1.94 2.781(4) 152.1 1_554
O3 H3 O12 0.84 1.86 2.691(4) 168.5 2_564
N2 H2 O3 0.88 2.25 3.125(5) 176.3 2_565
N2 H2 O4 0.88 2.62 3.194(5) 124.0 2_565
N1 H1B O4 0.91 1.97 2.801(4) 150.2 2_565
N1 H1B O7 0.91 2.43 2.938(5) 115.3 2_565
N1 H1A O2 0.91 1.89 2.745(4) 154.6 2_566
N1 H1C O5 0.91 1.82 2.722(5) 170.6 .

loop_
_geom_torsion_atom_site_label_1
_geom_torsion_atom_site_label_2
_geom_torsion_atom_site_label_3
_geom_torsion_atom_site_label_4
_geom_torsion
C15 N2 C2 C3 111.1(5)
C15 N2 C2 C1 -126.3(5)
N1 C1 C2 N2 50.0(5)
C6 C1 C2 N2 173.2(3)
N1 C1 C2 C3 174.0(3)
C6 C1 C2 C3 -62.8(5)
C7 O9 C3 C4 -77.9(5)
C7 O9 C3 C2 160.0(4)
N2 C2 C3 O9 -66.1(4)
C1 C2 C3 O9 169.6(3)
N2 C2 C3 C4 172.1(4)
C1 C2 C3 C4 47.8(5)
O9 C3 C4 C5 -137.4(4)
C2 C3 C4 C5 -18.2(6)
C3 C4 C5 C6 -0.1(7)
C3 C4 C5 C12 178.0(4)
C4 C5 C6 C1 -13.2(6)
C12 C5 C6 C1 168.8(4)
N1 C1 C6 C5 167.3(4)
C2 C1 C6 C5 44.1(5)
C3 O9 C7 C8 159.5(4)
C3 O9 C7 C10 -74.3(6)
O9 C7 C8 C9 -62.7(7)
C10 C7 C8 C9 174.0(6)
O9 C7 C10 C11 -59.4(7)
C8 C7 C10 C11 61.7(8)
C13 O11 C12 O10 4.8(6)
C13 O11 C12 C5 -176.8(4)
C4 C5 C12 O10 -6.4(7)
C6 C5 C12 O10 171.7(4)
C4 C5 C12 O11 175.2(4)
C6 C5 C12 O11 -6.7(6)
C12 O11 C13 C14 -176.1(4)
C2 N2 C15 O12 3.2(7)
C2 N2 C15 C16 -175.0(4)
C31 N4 C18 C19 136.6(4)
C31 N4 C18 C17 -102.3(5)
N3 C17 C18 N4 44.6(5)
C22 C17 C18 N4 168.5(3)
N3 C17 C18 C19 167.5(4)
C22 C17 C18 C19 -68.6(4)
C23 O13 C19 C20 -121.3(4)
C23 O13 C19 C18 118.4(4)
N4 C18 C19 O13 -67.4(5)
C17 C18 C19 O13 167.9(4)
N4 C18 C19 C20 172.4(4)
C17 C18 C19 C20 47.8(5)
O13 C19 C20 C21 -134.0(5)
C18 C19 C20 C21 -14.7(6)
C19 C20 C21 C28 177.6(4)
C19 C20 C21 C22 -2.8(7)
N3 C17 C22 C21 174.6(3)
C18 C17 C22 C21 50.3(5)
C20 C21 C22 C17 -15.2(6)
C28 C21 C22 C17 164.4(4)
C19 O13 C23 C24 75.6(5)
C19 O13 C23 C26 -161.5(4)
O13 C23 C24 C25 -176.1(5)
C26 C23 C24 C25 65.7(7)
O13 C23 C26 C27 68.2(6)
C24 C23 C26 C27 -170.6(5)
C29 O15 C28 O14 0.4(6)
C29 O15 C28 C21 -179.2(4)
C20 C21 C28 O14 -7.6(7)
C22 C21 C28 O14 172.7(4)
C20 C21 C28 O15 172.0(4)
C22 C21 C28 O15 -7.6(5)
C28 O15 C29 C30 172.4(4)
C18 N4 C31 O16 1.4(6)
C18 N4 C31 C32 -178.7(4)
